data_7708095
loop_
_publ_author_name
'Li, Hao'
'He, Yuhao'
'Liu, Chunmeng'
'Tan, Gengwen'

_publ_section_title
;
 A bis(imino)carbazolate pincer ligand stabilized mononuclear gallium(I)
 compound: synthesis, characterization, and reactivity.
;
_journal_issue 36
_journal_name_full 'Dalton transactions (Cambridge, England : 2003)'
_journal_page_first 12674
_journal_page_last 12680
_journal_paper_doi 10.1039/d1dt02209a
_journal_volume 50
_journal_year 2021
_chemical_formula_sum 'C51 H58 Cr Ga N3 O5'
_chemical_formula_weight 914.72
_space_group_crystal_system triclinic
_space_group_IT_number 2
_space_group_name_Hall '-P 1'
_space_group_name_H-M_alt 'P -1'
_atom_sites_solution_hydrogens geom
_audit_creation_method SHELXL-2014/7
_audit_update_record
;
2021-06-01 deposited with the CCDC.	2021-08-16 downloaded from the CCDC.
;
_cell_angle_alpha 83.9920(10)
_cell_angle_beta 66.2460(10)
_cell_angle_gamma 84.9710(10)
_cell_formula_units_Z 2
_cell_length_a 12.9201(3)
_cell_length_b 13.5764(4)
_cell_length_c 14.9197(4)
_cell_measurement_reflns_used 9952
_cell_measurement_temperature 120(2)
_cell_measurement_theta_max 27.44
_cell_measurement_theta_min 2.46
_cell_volume 2379.20(11)
_computing_structure_refinement 'SHELXL-2014/7 (Sheldrick, 2014)'
_diffrn_ambient_temperature 120(2)
_diffrn_measured_fraction_theta_full 0.998
_diffrn_measured_fraction_theta_max 0.999
_diffrn_measurement_device_type 'Bruker D8 Venture'
_diffrn_measurement_method '\f and \w scans'
_diffrn_radiation_type MoK\a
_diffrn_radiation_wavelength 0.71073
_diffrn_reflns_av_R_equivalents 0.0680
_diffrn_reflns_av_unetI/netI 0.0393
_diffrn_reflns_Laue_measured_fraction_full 0.998
_diffrn_reflns_Laue_measured_fraction_max 0.999
_diffrn_reflns_limit_h_max 15
_diffrn_reflns_limit_h_min -15
_diffrn_reflns_limit_k_max 16
_diffrn_reflns_limit_k_min -16
_diffrn_reflns_limit_l_max 18
_diffrn_reflns_limit_l_min -18
_diffrn_reflns_number 69446
_diffrn_reflns_point_group_measured_fraction_full 0.998
_diffrn_reflns_point_group_measured_fraction_max 0.999
_diffrn_reflns_theta_full 25.242
_diffrn_reflns_theta_max 25.999
_diffrn_reflns_theta_min 2.043
_exptl_absorpt_coefficient_mu 0.843
_exptl_absorpt_correction_T_max 0.7455
_exptl_absorpt_correction_T_min 0.5449
_exptl_absorpt_correction_type multi-scan
_exptl_crystal_colour orange
_exptl_crystal_density_diffrn 1.277
_exptl_crystal_description block
_exptl_crystal_F_000 960
_exptl_crystal_size_max 0.200
_exptl_crystal_size_mid 0.160
_exptl_crystal_size_min 0.140
_refine_diff_density_max 0.563
_refine_diff_density_min -0.399
_refine_diff_density_rms 0.057
_refine_ls_extinction_method none
_refine_ls_goodness_of_fit_ref 1.045
_refine_ls_hydrogen_treatment constr
_refine_ls_matrix_type full
_refine_ls_number_parameters 590
_refine_ls_number_reflns 9334
_refine_ls_number_restraints 61
_refine_ls_restrained_S_all 1.053
_refine_ls_R_factor_all 0.0454
_refine_ls_R_factor_gt 0.0363
_refine_ls_shift/su_max 0.002
_refine_ls_shift/su_mean 0.000
_refine_ls_structure_factor_coef Fsqd
_refine_ls_weighting_details 'w=1/[\s^2^(Fo^2^)+(0.0464P)^2^+1.0785P] where P=(Fo^2^+2Fc^2^)/3'
_refine_ls_weighting_scheme calc
_refine_ls_wR_factor_gt 0.0909
_refine_ls_wR_factor_ref 0.0951
_reflns_Friedel_coverage 0.000
_reflns_number_gt 8066
_reflns_number_total 9334
_reflns_threshold_expression 'I > 2\s(I)'
_cod_data_source_file d1dt02209a2.cif
_cod_data_source_block 5
_cod_depositor_comments 'Adding full bibliography for 7708091--7708097.cif.'
_cod_database_code 7708095
_shelx_shelxl_version_number 2014/7
_shelx_space_group_comment
;
The symmetry employed for this shelxl refinement is uniquely defined
by the following loop, which should always be used as a source of
symmetry information in preference to the above space-group names.
They are only intended as comments.
;
_shelx_estimated_absorpt_t_min 0.850
_shelx_estimated_absorpt_t_max 0.891

loop_
_space_group_symop_operation_xyz
'x, y, z'
'-x, -y, -z'

loop_
_atom_site_label
_atom_site_type_symbol
_atom_site_fract_x
_atom_site_fract_y
_atom_site_fract_z
_atom_site_U_iso_or_equiv
_atom_site_adp_type
_atom_site_occupancy
_atom_site_site_symmetry_order
_atom_site_calc_flag
_atom_site_refinement_flags_posn
_atom_site_refinement_flags_adp
_atom_site_refinement_flags_occupancy
_atom_site_disorder_assembly
_atom_site_disorder_group
Cr1 Cr 0.91420(3) 0.22210(2) 0.50077(2) 0.02118(9) Uani 1 1 d . . . . .
Ga1 Ga 0.75521(2) 0.26563(2) 0.45708(2) 0.01836(7) Uani 1 1 d . . . . .
N1 N 0.60407(13) 0.22471(12) 0.48660(11) 0.0185(3) Uani 1 1 d . . . . .
N2 N 0.75592(13) 0.36005(12) 0.34066(12) 0.0185(3) Uani 1 1 d . . . . .
N3 N 0.56967(14) 0.16898(14) 0.79386(12) 0.0252(4) Uani 1 1 d . . . . .
O1 O 1.10400(15) 0.15384(15) 0.56396(14) 0.0482(5) Uani 1 1 d . . . . .
O2 O 1.02761(14) 0.10083(16) 0.32407(14) 0.0500(5) Uani 1 1 d . . . . .
O3 O 1.05301(14) 0.39514(14) 0.38030(13) 0.0440(4) Uani 1 1 d . . . . .
O4 O 0.81768(15) 0.35720(14) 0.66926(12) 0.0436(4) Uani 1 1 d . . . . .
O5 O 0.78872(14) 0.03544(12) 0.59658(13) 0.0414(4) Uani 1 1 d . . . . .
C1 C 0.56311(15) 0.23211(14) 0.41250(14) 0.0185(4) Uani 1 1 d . . . . .
C2 C 0.59938(16) 0.29145(15) 0.32365(14) 0.0193(4) Uani 1 1 d . . . . .
C3 C 0.53915(16) 0.29036(15) 0.26326(14) 0.0203(4) Uani 1 1 d . . . . .
H3 H 0.5625 0.3315 0.2037 0.024 Uiso 1 1 calc R U . . .
C4 C 0.44701(16) 0.23181(15) 0.28683(14) 0.0193(4) Uani 1 1 d . . . . .
C5 C 0.41302(16) 0.17300(15) 0.37552(14) 0.0200(4) Uani 1 1 d . . . . .
H5 H 0.3508 0.1319 0.3935 0.024 Uiso 1 1 calc R U . . .
C6 C 0.46893(16) 0.17390(14) 0.43757(14) 0.0190(4) Uani 1 1 d . . . . .
C7 C 0.44632(16) 0.13010(15) 0.53564(14) 0.0189(4) Uani 1 1 d . . . . .
C8 C 0.35683(16) 0.07478(14) 0.60010(14) 0.0201(4) Uani 1 1 d . . . . .
H8 H 0.3038 0.0527 0.5782 0.024 Uiso 1 1 calc R U . . .
C9 C 0.34500(15) 0.05185(15) 0.69674(14) 0.0196(4) Uani 1 1 d . . . . .
C10 C 0.42643(16) 0.08593(15) 0.72444(14) 0.0208(4) Uani 1 1 d . . . . .
H10 H 0.4197 0.0695 0.7900 0.025 Uiso 1 1 calc R U . . .
C11 C 0.51680(15) 0.14247(15) 0.66189(14) 0.0196(4) Uani 1 1 d . . . . .
C12 C 0.52778(15) 0.16378(14) 0.56441(14) 0.0185(4) Uani 1 1 d . . . . .
C13 C 0.38771(16) 0.23366(15) 0.21578(15) 0.0222(4) Uani 1 1 d . . . . .
C14 C 0.3548(2) 0.34063(17) 0.19010(19) 0.0362(6) Uani 1 1 d . . . . .
H14A H 0.3145 0.3409 0.1468 0.054 Uiso 1 1 calc R U . . .
H14B H 0.4233 0.3781 0.1566 0.054 Uiso 1 1 calc R U . . .
H14C H 0.3057 0.3714 0.2504 0.054 Uiso 1 1 calc R U . . .
C15 C 0.46903(18) 0.1867(2) 0.12195(16) 0.0343(5) Uani 1 1 d . . . . .
H15A H 0.4867 0.1171 0.1381 0.051 Uiso 1 1 calc R U . . .
H15B H 0.5390 0.2226 0.0931 0.051 Uiso 1 1 calc R U . . .
H15C H 0.4333 0.1903 0.0748 0.051 Uiso 1 1 calc R U . . .
C16 C 0.28055(18) 0.17522(18) 0.26046(16) 0.0304(5) Uani 1 1 d . . . . .
H16A H 0.2289 0.2028 0.3219 0.046 Uiso 1 1 calc R U . . .
H16B H 0.3005 0.1055 0.2739 0.046 Uiso 1 1 calc R U . . .
H16C H 0.2434 0.1798 0.2143 0.046 Uiso 1 1 calc R U . . .
C17 C 0.24083(16) 0.00181(15) 0.77415(14) 0.0218(4) Uani 1 1 d . . . . .
C18 C 0.16461(19) 0.08087(19) 0.83963(19) 0.0393(6) Uani 1 1 d . . . . .
H18A H 0.2050 0.1082 0.8739 0.059 Uiso 1 1 calc R U . . .
H18B H 0.0957 0.0510 0.8878 0.059 Uiso 1 1 calc R U . . .
H18C H 0.1443 0.1341 0.7991 0.059 Uiso 1 1 calc R U . . .
C19 C 0.27574(19) -0.07935(18) 0.83705(17) 0.0322(5) Uani 1 1 d . . . . .
H19A H 0.3271 -0.1287 0.7948 0.048 Uiso 1 1 calc R U . . .
H19B H 0.2082 -0.1115 0.8849 0.048 Uiso 1 1 calc R U . . .
H19C H 0.3142 -0.0499 0.8717 0.048 Uiso 1 1 calc R U . . .
C20 C 0.17379(18) -0.04614(17) 0.72739(16) 0.0299(5) Uani 1 1 d . . . . .
H20A H 0.1430 0.0054 0.6925 0.045 Uiso 1 1 calc R U . . .
H20B H 0.1115 -0.0816 0.7788 0.045 Uiso 1 1 calc R U . . .
H20C H 0.2239 -0.0929 0.6810 0.045 Uiso 1 1 calc R U . . .
C21 C 0.69000(16) 0.35631(15) 0.29453(14) 0.0208(4) Uani 1 1 d . . . . .
H21 H 0.7032 0.3999 0.2374 0.025 Uiso 1 1 calc R U . . .
C22 C 0.58148(16) 0.18981(15) 0.70580(14) 0.0205(4) Uani 1 1 d . . . . .
H22 H 0.6339 0.2377 0.6666 0.025 Uiso 1 1 calc R U . . .
C23 C 0.84213(16) 0.43280(15) 0.30041(15) 0.0224(4) Uani 1 1 d . . . . .
C24 C 0.93555(17) 0.41701(16) 0.21255(15) 0.0263(5) Uani 1 1 d . . . . .
C25 C 1.0151(2) 0.4899(2) 0.17706(17) 0.0381(6) Uani 1 1 d . . . . .
H25 H 1.0795 0.4818 0.1175 0.046 Uiso 1 1 calc R U . . .
C26 C 1.0023(2) 0.5731(2) 0.22624(19) 0.0461(7) Uani 1 1 d . . . . .
H26 H 1.0576 0.6217 0.2003 0.055 Uiso 1 1 calc R U . . .
C27 C 0.9100(2) 0.58651(19) 0.31296(19) 0.0428(6) Uani 1 1 d . . . . .
H27 H 0.9026 0.6444 0.3462 0.051 Uiso 1 1 calc R U . . .
C28 C 0.82714(19) 0.51660(17) 0.35273(17) 0.0311(5) Uani 1 1 d . . . . .
C29 C 0.7232(2) 0.53350(19) 0.4461(2) 0.0425(6) Uani 1 1 d . . . . .
H29 H 0.6946 0.4668 0.4767 0.051 Uiso 1 1 calc R U . . .
C30 C 0.7470(3) 0.5836(2) 0.5216(2) 0.0635(9) Uani 1 1 d . . . . .
H30A H 0.8087 0.5465 0.5345 0.095 Uiso 1 1 calc R U . . .
H30B H 0.6788 0.5850 0.5826 0.095 Uiso 1 1 calc R U . . .
H30C H 0.7689 0.6516 0.4963 0.095 Uiso 1 1 calc R U . . .
C31 C 0.6299(3) 0.5908(3) 0.4225(3) 0.0878(13) Uani 1 1 d . . . . .
H31A H 0.6550 0.6569 0.3925 0.132 Uiso 1 1 calc R U . . .
H31B H 0.5619 0.5972 0.4831 0.132 Uiso 1 1 calc R U . . .
H31C H 0.6127 0.5552 0.3767 0.132 Uiso 1 1 calc R U . . .
C32 C 0.95303(18) 0.32555(18) 0.15671(16) 0.0310(5) Uani 1 1 d . . . . .
H32 H 0.8981 0.2762 0.2007 0.037 Uiso 1 1 calc R U . . .
C33 C 1.0723(2) 0.2773(2) 0.1293(2) 0.0516(7) Uani 1 1 d . . . . .
H33A H 1.1276 0.3220 0.0817 0.077 Uiso 1 1 calc R U . . .
H33B H 1.0772 0.2147 0.1002 0.077 Uiso 1 1 calc R U . . .
H33C H 1.0884 0.2643 0.1884 0.077 Uiso 1 1 calc R U . . .
C34 C 0.9293(2) 0.3482(2) 0.06435(19) 0.0473(7) Uani 1 1 d . . . . .
H34A H 0.8518 0.3765 0.0821 0.071 Uiso 1 1 calc R U . . .
H34B H 0.9379 0.2868 0.0322 0.071 Uiso 1 1 calc R U . . .
H34C H 0.9829 0.3957 0.0193 0.071 Uiso 1 1 calc R U . . .
C35 C 0.61475(17) 0.23169(16) 0.83893(14) 0.0221(4) Uani 1 1 d . . . . .
C36 C 0.5638(2) 0.32563(18) 0.86177(16) 0.0348(5) Uani 1 1 d D . . . .
C37 C 0.6079(3) 0.38397(18) 0.90878(18) 0.0429(6) Uani 1 1 d . . . . .
H37 H 0.5756 0.4489 0.9238 0.051 Uiso 1 1 calc R U . . .
C38 C 0.6967(2) 0.34950(18) 0.93363(16) 0.0362(6) Uani 1 1 d . . . . .
H38 H 0.7256 0.3904 0.9652 0.043 Uiso 1 1 calc R U . . .
C39 C 0.74359(18) 0.25571(18) 0.91264(15) 0.0303(5) Uani 1 1 d . . . . .
H39 H 0.8047 0.2322 0.9304 0.036 Uiso 1 1 calc R U . . .
C40 C 0.70363(17) 0.19413(17) 0.86597(14) 0.0245(4) Uani 1 1 d . . . . .
C41 C 0.7508(2) 0.0884(2) 0.84732(18) 0.0382(6) Uani 1 1 d . . . . .
H41 H 0.7531 0.0744 0.7821 0.046 Uiso 1 1 calc R U . . .
C42 C 0.6705(3) 0.01669(19) 0.9250(2) 0.0537(8) Uani 1 1 d . . . . .
H42A H 0.7008 -0.0516 0.9127 0.081 Uiso 1 1 calc R U . . .
H42B H 0.5959 0.0247 0.9219 0.081 Uiso 1 1 calc R U . . .
H42C H 0.6633 0.0311 0.9904 0.081 Uiso 1 1 calc R U . . .
C43 C 0.8703(3) 0.0704(3) 0.8436(3) 0.0727(11) Uani 1 1 d . . . . .
H43A H 0.9200 0.1185 0.7951 0.109 Uiso 1 1 calc R U . . .
H43B H 0.8984 0.0031 0.8248 0.109 Uiso 1 1 calc R U . . .
H43C H 0.8696 0.0782 0.9084 0.109 Uiso 1 1 calc R U . . .
C47 C 1.03120(19) 0.17973(17) 0.53982(17) 0.0310(5) Uani 1 1 d . . . . .
C48 C 0.98274(17) 0.14807(19) 0.39002(17) 0.0317(5) Uani 1 1 d . . . . .
C49 C 0.99715(17) 0.33199(18) 0.42469(16) 0.0287(5) Uani 1 1 d . . . . .
C50 C 0.85052(18) 0.30412(17) 0.60789(16) 0.0289(5) Uani 1 1 d . . . . .
C51 C 0.83391(18) 0.10840(17) 0.56450(16) 0.0286(5) Uani 1 1 d . . . . .
C44 C 0.4727(3) 0.3730(3) 0.8281(2) 0.0397(9) Uani 0.662(4) 1 d D U P A 2
H44A H 0.4360 0.3188 0.8130 0.048 Uiso 0.662(4) 1 calc R U P A 2
C45 C 0.3823(4) 0.4277(4) 0.9116(3) 0.0472(11) Uani 0.662(4) 1 d D U P A 2
H45A H 0.3238 0.4581 0.8900 0.071 Uiso 0.662(4) 1 calc R U P A 2
H45B H 0.3480 0.3806 0.9686 0.071 Uiso 0.662(4) 1 calc R U P A 2
H45C H 0.4171 0.4793 0.9296 0.071 Uiso 0.662(4) 1 calc R U P A 2
C46 C 0.5247(4) 0.4411(3) 0.7347(3) 0.0427(10) Uani 0.662(4) 1 d D U P A 2
H46A H 0.4648 0.4707 0.7145 0.064 Uiso 0.662(4) 1 calc R U P A 2
H46B H 0.5632 0.4937 0.7474 0.064 Uiso 0.662(4) 1 calc R U P A 2
H46C H 0.5794 0.4025 0.6824 0.064 Uiso 0.662(4) 1 calc R U P A 2
C44A C 0.4448(4) 0.3403(5) 0.8563(6) 0.0419(13) Uani 0.338(4) 1 d D U P A 1
H44B H 0.4608 0.3316 0.7862 0.050 Uiso 0.338(4) 1 calc R U P A 1
C45A C 0.3488(5) 0.2701(5) 0.9153(5) 0.0369(15) Uani 0.338(4) 1 d D U P A 1
H45D H 0.3787 0.2012 0.9084 0.055 Uiso 0.338(4) 1 calc R U P A 1
H45E H 0.3177 0.2836 0.9848 0.055 Uiso 0.338(4) 1 calc R U P A 1
H45F H 0.2889 0.2809 0.8904 0.055 Uiso 0.338(4) 1 calc R U P A 1
C46A C 0.3869(10) 0.4442(6) 0.8735(7) 0.0467(17) Uani 0.338(4) 1 d D U P A 1
H46D H 0.4426 0.4942 0.8381 0.070 Uiso 0.338(4) 1 calc R U P A 1
H46E H 0.3262 0.4511 0.8495 0.070 Uiso 0.338(4) 1 calc R U P A 1
H46F H 0.3550 0.4538 0.9439 0.070 Uiso 0.338(4) 1 calc R U P A 1

loop_
_atom_site_aniso_label
_atom_site_aniso_U_11
_atom_site_aniso_U_22
_atom_site_aniso_U_33
_atom_site_aniso_U_23
_atom_site_aniso_U_13
_atom_site_aniso_U_12
Cr1 0.01527(16) 0.02935(19) 0.02041(17) 0.00152(14) -0.00901(13) -0.00328(13)
Ga1 0.01373(11) 0.02326(13) 0.01944(12) 0.00121(9) -0.00804(9) -0.00410(8)
N1 0.0167(8) 0.0224(9) 0.0173(8) -0.0007(7) -0.0074(6) -0.0033(7)
N2 0.0148(8) 0.0195(8) 0.0224(8) -0.0001(7) -0.0083(7) -0.0046(6)
N3 0.0213(9) 0.0353(10) 0.0225(9) 0.0024(8) -0.0122(7) -0.0082(7)
O1 0.0353(9) 0.0608(12) 0.0607(12) 0.0027(10) -0.0345(9) 0.0034(9)
O2 0.0250(9) 0.0772(14) 0.0481(11) -0.0320(10) -0.0070(8) -0.0096(9)
O3 0.0333(9) 0.0532(11) 0.0499(11) 0.0200(9) -0.0231(8) -0.0207(9)
O4 0.0438(10) 0.0508(11) 0.0319(9) -0.0109(9) -0.0071(8) -0.0112(8)
O5 0.0423(10) 0.0311(9) 0.0398(10) 0.0078(8) -0.0065(8) -0.0058(8)
C1 0.0165(9) 0.0214(10) 0.0195(10) -0.0034(8) -0.0088(8) 0.0001(8)
C2 0.0154(9) 0.0222(10) 0.0212(10) -0.0001(8) -0.0082(8) -0.0034(8)
C3 0.0188(9) 0.0235(10) 0.0178(10) 0.0024(8) -0.0067(8) -0.0041(8)
C4 0.0170(9) 0.0242(10) 0.0186(10) -0.0016(8) -0.0088(8) -0.0022(8)
C5 0.0162(9) 0.0229(10) 0.0222(10) -0.0005(8) -0.0084(8) -0.0055(8)
C6 0.0179(9) 0.0207(10) 0.0188(10) -0.0001(8) -0.0077(8) -0.0027(8)
C7 0.0154(9) 0.0224(10) 0.0201(10) -0.0014(8) -0.0086(8) -0.0006(8)
C8 0.0175(9) 0.0230(10) 0.0230(10) 0.0008(8) -0.0113(8) -0.0045(8)
C9 0.0154(9) 0.0222(10) 0.0208(10) 0.0023(8) -0.0072(8) -0.0028(8)
C10 0.0179(9) 0.0262(11) 0.0195(10) 0.0026(8) -0.0096(8) -0.0026(8)
C11 0.0141(9) 0.0240(10) 0.0216(10) -0.0008(8) -0.0083(8) -0.0008(8)
C12 0.0149(9) 0.0203(10) 0.0199(10) -0.0003(8) -0.0065(8) -0.0009(7)
C13 0.0194(10) 0.0286(11) 0.0224(10) 0.0034(8) -0.0122(8) -0.0082(8)
C14 0.0432(14) 0.0331(13) 0.0459(14) 0.0080(11) -0.0334(12) -0.0076(11)
C15 0.0273(11) 0.0565(16) 0.0227(11) -0.0060(11) -0.0111(9) -0.0118(11)
C16 0.0238(11) 0.0457(14) 0.0269(11) 0.0062(10) -0.0153(9) -0.0138(10)
C17 0.0180(9) 0.0260(11) 0.0214(10) 0.0030(8) -0.0082(8) -0.0056(8)
C18 0.0225(11) 0.0395(14) 0.0455(15) -0.0078(11) -0.0009(10) -0.0053(10)
C19 0.0310(12) 0.0374(13) 0.0310(12) 0.0118(10) -0.0168(10) -0.0106(10)
C20 0.0244(11) 0.0383(13) 0.0288(12) 0.0096(10) -0.0126(9) -0.0150(10)
C21 0.0188(9) 0.0227(10) 0.0201(10) 0.0002(8) -0.0071(8) -0.0025(8)
C22 0.0154(9) 0.0267(11) 0.0183(10) -0.0022(8) -0.0050(8) -0.0031(8)
C23 0.0203(10) 0.0234(10) 0.0276(11) 0.0062(8) -0.0145(9) -0.0084(8)
C24 0.0229(10) 0.0351(12) 0.0256(11) 0.0088(9) -0.0152(9) -0.0105(9)
C25 0.0311(12) 0.0544(16) 0.0290(12) 0.0143(11) -0.0122(10) -0.0230(11)
C26 0.0515(16) 0.0511(16) 0.0412(15) 0.0136(13) -0.0215(13) -0.0364(13)
C27 0.0540(16) 0.0363(14) 0.0466(15) 0.0011(12) -0.0255(13) -0.0237(12)
C28 0.0347(12) 0.0289(12) 0.0349(12) 0.0044(10) -0.0187(10) -0.0126(10)
C29 0.0418(14) 0.0307(13) 0.0520(16) -0.0168(12) -0.0109(12) -0.0088(11)
C30 0.079(2) 0.062(2) 0.0452(17) -0.0144(15) -0.0139(16) -0.0224(17)
C31 0.063(2) 0.102(3) 0.108(3) -0.065(3) -0.037(2) 0.034(2)
C32 0.0233(11) 0.0374(13) 0.0270(11) 0.0034(10) -0.0052(9) -0.0039(9)
C33 0.0333(14) 0.068(2) 0.0455(16) -0.0002(14) -0.0111(12) 0.0113(13)
C34 0.0462(15) 0.0648(19) 0.0369(14) -0.0138(13) -0.0217(12) 0.0036(13)
C35 0.0224(10) 0.0299(11) 0.0134(9) 0.0018(8) -0.0059(8) -0.0089(8)
C36 0.0489(14) 0.0347(13) 0.0236(11) 0.0004(10) -0.0190(11) 0.0036(11)
C37 0.0749(19) 0.0249(12) 0.0300(13) -0.0023(10) -0.0225(13) 0.0002(12)
C38 0.0516(15) 0.0355(13) 0.0239(11) -0.0019(10) -0.0141(11) -0.0198(11)
C39 0.0233(11) 0.0480(14) 0.0208(11) -0.0053(10) -0.0072(9) -0.0123(10)
C40 0.0193(10) 0.0374(12) 0.0171(10) -0.0056(9) -0.0057(8) -0.0070(9)
C41 0.0362(13) 0.0528(16) 0.0377(13) -0.0269(12) -0.0251(11) 0.0155(11)
C42 0.086(2) 0.0293(14) 0.0599(18) -0.0115(13) -0.0436(17) 0.0036(14)
C43 0.0461(17) 0.108(3) 0.082(2) -0.059(2) -0.0411(17) 0.0422(18)
C47 0.0275(11) 0.0352(13) 0.0336(12) -0.0026(10) -0.0152(10) -0.0032(10)
C48 0.0178(10) 0.0467(14) 0.0335(13) -0.0037(11) -0.0111(9) -0.0107(10)
C49 0.0193(10) 0.0426(13) 0.0278(11) 0.0007(10) -0.0136(9) -0.0030(10)
C50 0.0234(11) 0.0372(13) 0.0275(12) 0.0038(10) -0.0116(9) -0.0088(9)
C51 0.0243(11) 0.0356(13) 0.0229(11) -0.0010(10) -0.0076(9) 0.0032(10)
C44 0.063(2) 0.036(2) 0.0265(18) 0.0025(14) -0.0289(15) 0.0146(16)
C45 0.051(2) 0.057(2) 0.034(2) -0.0019(19) -0.0203(19) 0.0089(19)
C46 0.066(2) 0.035(2) 0.0311(17) -0.0014(15) -0.0266(16) 0.0103(18)
C44A 0.065(2) 0.040(3) 0.023(2) 0.006(2) -0.025(2) 0.015(2)
C45A 0.039(3) 0.048(3) 0.030(3) -0.011(3) -0.021(3) 0.012(3)
C46A 0.061(3) 0.045(3) 0.037(3) -0.001(3) -0.026(3) 0.012(2)

loop_
_atom_type_symbol
_atom_type_description
_atom_type_scat_dispersion_real
_atom_type_scat_dispersion_imag
_atom_type_scat_source
C C 0.0033 0.0016 'International Tables Vol C Tables 4.2.6.8 and 6.1.1.4'
H H 0.0000 0.0000 'International Tables Vol C Tables 4.2.6.8 and 6.1.1.4'
Cr Cr 0.3209 0.6236 'International Tables Vol C Tables 4.2.6.8 and 6.1.1.4'
Ga Ga 0.2307 1.6083 'International Tables Vol C Tables 4.2.6.8 and 6.1.1.4'
N N 0.0061 0.0033 'International Tables Vol C Tables 4.2.6.8 and 6.1.1.4'
O O 0.0106 0.0060 'International Tables Vol C Tables 4.2.6.8 and 6.1.1.4'

loop_
_geom_angle_atom_site_label_1
_geom_angle_atom_site_label_2
_geom_angle_atom_site_label_3
_geom_angle
_geom_angle_site_symmetry_1
_geom_angle_site_symmetry_3
_geom_angle_publ_flag
C47 Cr1 C48 89.73(10) . . ?
C47 Cr1 C51 91.55(10) . . ?
C48 Cr1 C51 86.28(10) . . ?
C47 Cr1 C49 90.59(9) . . ?
C48 Cr1 C49 88.56(10) . . ?
C51 Cr1 C49 174.41(9) . . ?
C47 Cr1 C50 90.20(10) . . ?
C48 Cr1 C50 176.25(10) . . ?
C51 Cr1 C50 97.47(9) . . ?
C49 Cr1 C50 87.69(10) . . ?
C47 Cr1 Ga1 175.55(7) . . ?
C48 Cr1 Ga1 90.11(7) . . ?
C51 Cr1 Ga1 84.00(7) . . ?
C49 Cr1 Ga1 93.86(6) . . ?
C50 Cr1 Ga1 90.26(7) . . ?
N1 Ga1 N2 92.70(6) . . ?
N1 Ga1 Cr1 140.69(5) . . ?
N2 Ga1 Cr1 125.87(4) . . ?
C1 N1 C12 105.05(15) . . ?
C1 N1 Ga1 119.74(12) . . ?
C12 N1 Ga1 133.28(13) . . ?
C21 N2 C23 116.28(16) . . ?
C21 N2 Ga1 125.33(13) . . ?
C23 N2 Ga1 118.21(12) . . ?
C22 N3 C35 119.63(18) . . ?
N1 C1 C2 128.96(17) . . ?
N1 C1 C6 111.92(17) . . ?
C2 C1 C6 119.03(17) . . ?
C1 C2 C3 118.18(17) . . ?
C1 C2 C21 122.97(18) . . ?
C3 C2 C21 118.76(18) . . ?
C4 C3 C2 123.11(18) . . ?
C4 C3 H3 118.4 . . ?
C2 C3 H3 118.4 . . ?
C3 C4 C5 117.53(17) . . ?
C3 C4 C13 119.67(17) . . ?
C5 C4 C13 122.80(17) . . ?
C6 C5 C4 120.81(17) . . ?
C6 C5 H5 119.6 . . ?
C4 C5 H5 119.6 . . ?
C5 C6 C1 121.31(18) . . ?
C5 C6 C7 132.79(18) . . ?
C1 C6 C7 105.71(16) . . ?
C8 C7 C12 122.14(18) . . ?
C8 C7 C6 130.45(17) . . ?
C12 C7 C6 106.99(16) . . ?
C7 C8 C9 119.89(18) . . ?
C7 C8 H8 120.1 . . ?
C9 C8 H8 120.1 . . ?
C8 C9 C10 117.39(18) . . ?
C8 C9 C17 122.16(17) . . ?
C10 C9 C17 120.09(17) . . ?
C11 C10 C9 124.24(18) . . ?
C11 C10 H10 117.9 . . ?
C9 C10 H10 117.9 . . ?
C10 C11 C12 117.36(17) . . ?
C10 C11 C22 117.95(17) . . ?
C12 C11 C22 123.80(18) . . ?
C11 C12 C7 118.95(17) . . ?
C11 C12 N1 130.53(17) . . ?
C7 C12 N1 110.20(17) . . ?
C16 C13 C14 108.31(18) . . ?
C16 C13 C15 108.48(18) . . ?
C14 C13 C15 109.62(19) . . ?
C16 C13 C4 111.53(16) . . ?
C14 C13 C4 110.08(17) . . ?
C15 C13 C4 108.78(16) . . ?
C13 C14 H14A 109.5 . . ?
C13 C14 H14B 109.5 . . ?
H14A C14 H14B 109.5 . . ?
C13 C14 H14C 109.5 . . ?
H14A C14 H14C 109.5 . . ?
H14B C14 H14C 109.5 . . ?
C13 C15 H15A 109.5 . . ?
C13 C15 H15B 109.5 . . ?
H15A C15 H15B 109.5 . . ?
C13 C15 H15C 109.5 . . ?
H15A C15 H15C 109.5 . . ?
H15B C15 H15C 109.5 . . ?
C13 C16 H16A 109.5 . . ?
C13 C16 H16B 109.5 . . ?
H16A C16 H16B 109.5 . . ?
C13 C16 H16C 109.5 . . ?
H16A C16 H16C 109.5 . . ?
H16B C16 H16C 109.5 . . ?
C18 C17 C19 109.37(19) . . ?
C18 C17 C20 109.01(18) . . ?
C19 C17 C20 107.61(17) . . ?
C18 C17 C9 108.13(17) . . ?
C19 C17 C9 110.74(16) . . ?
C20 C17 C9 111.94(16) . . ?
C17 C18 H18A 109.5 . . ?
C17 C18 H18B 109.5 . . ?
H18A C18 H18B 109.5 . . ?
C17 C18 H18C 109.5 . . ?
H18A C18 H18C 109.5 . . ?
H18B C18 H18C 109.5 . . ?
C17 C19 H19A 109.5 . . ?
C17 C19 H19B 109.5 . . ?
H19A C19 H19B 109.5 . . ?
C17 C19 H19C 109.5 . . ?
H19A C19 H19C 109.5 . . ?
H19B C19 H19C 109.5 . . ?
C17 C20 H20A 109.5 . . ?
C17 C20 H20B 109.5 . . ?
H20A C20 H20B 109.5 . . ?
C17 C20 H20C 109.5 . . ?
H20A C20 H20C 109.5 . . ?
H20B C20 H20C 109.5 . . ?
N2 C21 C2 124.61(18) . . ?
N2 C21 H21 117.7 . . ?
C2 C21 H21 117.7 . . ?
N3 C22 C11 122.29(18) . . ?
N3 C22 H22 118.9 . . ?
C11 C22 H22 118.9 . . ?
C24 C23 C28 122.98(19) . . ?
C24 C23 N2 119.52(18) . . ?
C28 C23 N2 117.50(18) . . ?
C25 C24 C23 116.9(2) . . ?
C25 C24 C32 120.0(2) . . ?
C23 C24 C32 123.09(18) . . ?
C26 C25 C24 121.5(2) . . ?
C26 C25 H25 119.3 . . ?
C24 C25 H25 119.3 . . ?
C25 C26 C27 120.5(2) . . ?
C25 C26 H26 119.8 . . ?
C27 C26 H26 119.8 . . ?
C26 C27 C28 121.1(2) . . ?
C26 C27 H27 119.4 . . ?
C28 C27 H27 119.4 . . ?
C27 C28 C23 117.0(2) . . ?
C27 C28 C29 121.0(2) . . ?
C23 C28 C29 121.90(19) . . ?
C31 C29 C30 110.7(2) . . ?
C31 C29 C28 110.6(3) . . ?
C30 C29 C28 113.8(2) . . ?
C31 C29 H29 107.2 . . ?
C30 C29 H29 107.2 . . ?
C28 C29 H29 107.2 . . ?
C29 C30 H30A 109.5 . . ?
C29 C30 H30B 109.5 . . ?
H30A C30 H30B 109.5 . . ?
C29 C30 H30C 109.5 . . ?
H30A C30 H30C 109.5 . . ?
H30B C30 H30C 109.5 . . ?
C29 C31 H31A 109.5 . . ?
C29 C31 H31B 109.5 . . ?
H31A C31 H31B 109.5 . . ?
C29 C31 H31C 109.5 . . ?
H31A C31 H31C 109.5 . . ?
H31B C31 H31C 109.5 . . ?
C24 C32 C34 112.0(2) . . ?
C24 C32 C33 112.2(2) . . ?
C34 C32 C33 109.4(2) . . ?
C24 C32 H32 107.7 . . ?
C34 C32 H32 107.7 . . ?
C33 C32 H32 107.7 . . ?
C32 C33 H33A 109.5 . . ?
C32 C33 H33B 109.5 . . ?
H33A C33 H33B 109.5 . . ?
C32 C33 H33C 109.5 . . ?
H33A C33 H33C 109.5 . . ?
H33B C33 H33C 109.5 . . ?
C32 C34 H34A 109.5 . . ?
C32 C34 H34B 109.5 . . ?
H34A C34 H34B 109.5 . . ?
C32 C34 H34C 109.5 . . ?
H34A C34 H34C 109.5 . . ?
H34B C34 H34C 109.5 . . ?
C36 C35 C40 121.61(19) . . ?
C36 C35 N3 119.20(19) . . ?
C40 C35 N3 119.00(18) . . ?
C35 C36 C37 117.7(2) . . ?
C35 C36 C44 123.8(2) . . ?
C37 C36 C44 118.1(3) . . ?
C35 C36 C44A 113.2(3) . . ?
C37 C36 C44A 126.9(3) . . ?
C38 C37 C36 121.5(2) . . ?
C38 C37 H37 119.2 . . ?
C36 C37 H37 119.2 . . ?
C39 C38 C37 119.7(2) . . ?
C39 C38 H38 120.1 . . ?
C37 C38 H38 120.1 . . ?
C38 C39 C40 121.5(2) . . ?
C38 C39 H39 119.2 . . ?
C40 C39 H39 119.2 . . ?
C39 C40 C35 117.9(2) . . ?
C39 C40 C41 121.9(2) . . ?
C35 C40 C41 120.22(18) . . ?
C40 C41 C43 113.7(2) . . ?
C40 C41 C42 109.55(19) . . ?
C43 C41 C42 110.6(3) . . ?
C40 C41 H41 107.6 . . ?
C43 C41 H41 107.6 . . ?
C42 C41 H41 107.6 . . ?
C41 C42 H42A 109.5 . . ?
C41 C42 H42B 109.5 . . ?
H42A C42 H42B 109.5 . . ?
C41 C42 H42C 109.5 . . ?
H42A C42 H42C 109.5 . . ?
H42B C42 H42C 109.5 . . ?
C41 C43 H43A 109.5 . . ?
C41 C43 H43B 109.5 . . ?
H43A C43 H43B 109.5 . . ?
C41 C43 H43C 109.5 . . ?
H43A C43 H43C 109.5 . . ?
H43B C43 H43C 109.5 . . ?
O1 C47 Cr1 179.7(2) . . ?
O2 C48 Cr1 177.1(2) . . ?
O3 C49 Cr1 175.37(19) . . ?
O4 C50 Cr1 175.75(19) . . ?
O5 C51 Cr1 174.6(2) . . ?
C36 C44 C46 110.8(3) . . ?
C36 C44 C45 109.5(3) . . ?
C46 C44 C45 112.2(4) . . ?
C36 C44 H44A 108.1 . . ?
C46 C44 H44A 108.1 . . ?
C45 C44 H44A 108.1 . . ?
C44 C45 H45A 109.5 . . ?
C44 C45 H45B 109.5 . . ?
H45A C45 H45B 109.5 . . ?
C44 C45 H45C 109.5 . . ?
H45A C45 H45C 109.5 . . ?
H45B C45 H45C 109.5 . . ?
C44 C46 H46A 109.5 . . ?
C44 C46 H46B 109.5 . . ?
H46A C46 H46B 109.5 . . ?
C44 C46 H46C 109.5 . . ?
H46A C46 H46C 109.5 . . ?
H46B C46 H46C 109.5 . . ?
C46A C44A C45A 104.0(7) . . ?
C46A C44A C36 116.3(6) . . ?
C45A C44A C36 121.9(5) . . ?
C46A C44A H44B 104.2 . . ?
C45A C44A H44B 104.2 . . ?
C36 C44A H44B 104.2 . . ?
C44A C45A H45D 109.5 . . ?
C44A C45A H45E 109.5 . . ?
H45D C45A H45E 109.5 . . ?
C44A C45A H45F 109.5 . . ?
H45D C45A H45F 109.5 . . ?
H45E C45A H45F 109.5 . . ?
C44A C46A H46D 109.5 . . ?
C44A C46A H46E 109.5 . . ?
H46D C46A H46E 109.5 . . ?
C44A C46A H46F 109.5 . . ?
H46D C46A H46F 109.5 . . ?
H46E C46A H46F 109.5 . . ?

loop_
_geom_bond_atom_site_label_1
_geom_bond_atom_site_label_2
_geom_bond_distance
_geom_bond_site_symmetry_2
_geom_bond_publ_flag
Cr1 C47 1.855(2) . ?
Cr1 C48 1.881(2) . ?
Cr1 C51 1.882(2) . ?
Cr1 C49 1.900(2) . ?
Cr1 C50 1.904(2) . ?
Cr1 Ga1 2.4039(4) . ?
Ga1 N1 1.9396(15) . ?
Ga1 N2 2.0453(16) . ?
N1 C1 1.397(2) . ?
N1 C12 1.423(2) . ?
N2 C21 1.299(2) . ?
N2 C23 1.451(2) . ?
N3 C22 1.264(3) . ?
N3 C35 1.428(3) . ?
O1 C47 1.152(3) . ?
O2 C48 1.150(3) . ?
O3 C49 1.140(3) . ?
O4 C50 1.144(3) . ?
O5 C51 1.152(3) . ?
C1 C2 1.403(3) . ?
C1 C6 1.409(3) . ?
C2 C3 1.410(3) . ?
C2 C21 1.423(3) . ?
C3 C4 1.394(3) . ?
C3 H3 0.9500 . ?
C4 C5 1.398(3) . ?
C4 C13 1.535(3) . ?
C5 C6 1.386(3) . ?
C5 H5 0.9500 . ?
C6 C7 1.444(3) . ?
C7 C8 1.390(3) . ?
C7 C12 1.411(3) . ?
C8 C9 1.391(3) . ?
C8 H8 0.9500 . ?
C9 C10 1.403(3) . ?
C9 C17 1.533(3) . ?
C10 C11 1.397(3) . ?
C10 H10 0.9500 . ?
C11 C12 1.404(3) . ?
C11 C22 1.471(3) . ?
C13 C16 1.526(3) . ?
C13 C14 1.531(3) . ?
C13 C15 1.535(3) . ?
C14 H14A 0.9800 . ?
C14 H14B 0.9800 . ?
C14 H14C 0.9800 . ?
C15 H15A 0.9800 . ?
C15 H15B 0.9800 . ?
C15 H15C 0.9800 . ?
C16 H16A 0.9800 . ?
C16 H16B 0.9800 . ?
C16 H16C 0.9800 . ?
C17 C18 1.528(3) . ?
C17 C19 1.528(3) . ?
C17 C20 1.530(3) . ?
C18 H18A 0.9800 . ?
C18 H18B 0.9800 . ?
C18 H18C 0.9800 . ?
C19 H19A 0.9800 . ?
C19 H19B 0.9800 . ?
C19 H19C 0.9800 . ?
C20 H20A 0.9800 . ?
C20 H20B 0.9800 . ?
C20 H20C 0.9800 . ?
C21 H21 0.9500 . ?
C22 H22 0.9500 . ?
C23 C24 1.400(3) . ?
C23 C28 1.402(3) . ?
C24 C25 1.394(3) . ?
C24 C32 1.518(3) . ?
C25 C26 1.373(4) . ?
C25 H25 0.9500 . ?
C26 C27 1.378(4) . ?
C26 H26 0.9500 . ?
C27 C28 1.395(3) . ?
C27 H27 0.9500 . ?
C28 C29 1.518(3) . ?
C29 C31 1.516(4) . ?
C29 C30 1.517(4) . ?
C29 H29 1.0000 . ?
C30 H30A 0.9800 . ?
C30 H30B 0.9800 . ?
C30 H30C 0.9800 . ?
C31 H31A 0.9800 . ?
C31 H31B 0.9800 . ?
C31 H31C 0.9800 . ?
C32 C34 1.524(3) . ?
C32 C33 1.531(3) . ?
C32 H32 1.0000 . ?
C33 H33A 0.9800 . ?
C33 H33B 0.9800 . ?
C33 H33C 0.9800 . ?
C34 H34A 0.9800 . ?
C34 H34B 0.9800 . ?
C34 H34C 0.9800 . ?
C35 C36 1.392(3) . ?
C35 C40 1.403(3) . ?
C36 C37 1.400(4) . ?
C36 C44 1.526(4) . ?
C36 C44A 1.567(5) . ?
C37 C38 1.373(4) . ?
C37 H37 0.9500 . ?
C38 C39 1.372(3) . ?
C38 H38 0.9500 . ?
C39 C40 1.392(3) . ?
C39 H39 0.9500 . ?
C40 C41 1.517(3) . ?
C41 C43 1.522(3) . ?
C41 C42 1.530(4) . ?
C41 H41 1.0000 . ?
C42 H42A 0.9800 . ?
C42 H42B 0.9800 . ?
C42 H42C 0.9800 . ?
C43 H43A 0.9800 . ?
C43 H43B 0.9800 . ?
C43 H43C 0.9800 . ?
C44 C46 1.527(4) . ?
C44 C45 1.528(4) . ?
C44 H44A 1.0000 . ?
C45 H45A 0.9800 . ?
C45 H45B 0.9800 . ?
C45 H45C 0.9800 . ?
C46 H46A 0.9800 . ?
C46 H46B 0.9800 . ?
C46 H46C 0.9800 . ?
C44A C46A 1.534(5) . ?
C44A C45A 1.541(5) . ?
C44A H44B 1.0000 . ?
C45A H45D 0.9800 . ?
C45A H45E 0.9800 . ?
C45A H45F 0.9800 . ?
C46A H46D 0.9800 . ?
C46A H46E 0.9800 . ?
C46A H46F 0.9800 . ?
